data_2237182
loop_
_publ_author_name
'Lyczko, Krzysztof'

_publ_section_title
;
 1,5-Dimethyl-2-phenyl-1<i>H</i>-pyrazol-3(2<i>H</i>)-one--4,4'-(propane-2,2-diyl)bis[1,5-dimethyl-2-phenyl-1<i>H</i>-pyrazol-3(2<i>H</i>)-one]
 (1/1)
;
_journal_coeditor_code KJ2216
_journal_issue 1
_journal_name_full 'Acta Crystallographica Section E'
_journal_page_first o127
_journal_page_last o128
_journal_paper_doi 10.1107/S160053681205091X
_journal_volume 69
_journal_year 2013
_chemical_formula_iupac 'C25 H28 N4 O2, C11 H12 N2 O'
_chemical_formula_moiety 'C25 H28 N4 O2, C11 H12 N2 O'
_chemical_formula_sum 'C36 H40 N6 O3'
_chemical_formula_weight 604.74
_chemical_name_common '4,4'-propane-2,2-diyldiantipyrine antipyrine'
_chemical_name_systematic
;
1,5-Dimethyl-2-phenyl-1<i>H</i>-pyrazol-3(2<i>H</i>)-one--
4,4'-(propane-2,2-diyl)bis[1,5-dimethyl-2-phenyl-1<i>H</i>-
pyrazol-3(2<i>H</i>)-one] (1/1)
;
_space_group_IT_number 14
_symmetry_cell_setting monoclinic
_symmetry_space_group_name_Hall '-P 2yn'
_symmetry_space_group_name_H-M 'P 1 21/n 1'
_atom_sites_solution_hydrogens geom
_atom_sites_solution_primary direct
_atom_sites_solution_secondary difmap
_cell_angle_alpha 90.00
_cell_angle_beta 91.570(2)
_cell_angle_gamma 90.00
_cell_formula_units_Z 4
_cell_length_a 11.1751(3)
_cell_length_b 7.4623(2)
_cell_length_c 37.2830(8)
_cell_measurement_reflns_used 5594
_cell_measurement_temperature 100(2)
_cell_measurement_theta_max 71.8124
_cell_measurement_theta_min 3.5549
_cell_volume 3107.93(14)
_computing_cell_refinement 'CrysAlis PRO (Agilent, 2010)'
_computing_data_collection 'CrysAlis PRO (Agilent, 2010)'
_computing_data_reduction 'CrysAlis PRO (Agilent, 2010)'
_computing_molecular_graphics 'XP in SHELXTL (Sheldrick, 2008) and Mercury (Macrae <i>et al.</i>, 2008)'
_computing_publication_material 'SHELXL97 (Sheldrick, 2008)'
_computing_structure_refinement 'SHELXL97 (Sheldrick, 2008)'
_computing_structure_solution 'SHELXS97 (Sheldrick, 2008)'
_diffrn_ambient_temperature 100(2)
_diffrn_detector_area_resol_mean 16.0131
_diffrn_measured_fraction_theta_full 0.985
_diffrn_measured_fraction_theta_max 0.985
_diffrn_measurement_device_type 'Agilent SuperNova (Dual, Cu at zero, Eos)'
_diffrn_measurement_method '\w scans'
_diffrn_radiation_monochromator mirror
_diffrn_radiation_source 'SuperNova (Cu) X-ray Source'
_diffrn_radiation_type CuK\a
_diffrn_radiation_wavelength 1.54178
_diffrn_reflns_av_R_equivalents 0.0184
_diffrn_reflns_av_sigmaI/netI 0.0273
_diffrn_reflns_limit_h_max 13
_diffrn_reflns_limit_h_min -13
_diffrn_reflns_limit_k_max 9
_diffrn_reflns_limit_k_min -4
_diffrn_reflns_limit_l_max 42
_diffrn_reflns_limit_l_min -45
_diffrn_reflns_number 12009
_diffrn_reflns_theta_full 71.95
_diffrn_reflns_theta_max 71.95
_diffrn_reflns_theta_min 4.10
_diffrn_standards_interval_count 0
_diffrn_standards_interval_time 0
_diffrn_standards_number 0
_exptl_absorpt_coefficient_mu 0.671
_exptl_absorpt_correction_T_max 1.00000
_exptl_absorpt_correction_T_min 0.93762
_exptl_absorpt_correction_type multi-scan
_exptl_absorpt_process_details '(CrysAlis PRO; Agilent, 2010)'
_exptl_crystal_colour colourless
_exptl_crystal_density_diffrn 1.292
_exptl_crystal_density_method 'not measured'
_exptl_crystal_description block
_exptl_crystal_F_000 1288
_exptl_crystal_size_max 0.30
_exptl_crystal_size_mid 0.25
_exptl_crystal_size_min 0.15
_refine_diff_density_max 0.261
_refine_diff_density_min -0.307
_refine_ls_extinction_method none
_refine_ls_goodness_of_fit_ref 1.026
_refine_ls_hydrogen_treatment constr
_refine_ls_matrix_type full
_refine_ls_number_parameters 414
_refine_ls_number_reflns 6009
_refine_ls_number_restraints 0
_refine_ls_restrained_S_all 1.026
_refine_ls_R_factor_all 0.0449
_refine_ls_R_factor_gt 0.0395
_refine_ls_shift/su_max 0.000
_refine_ls_shift/su_mean 0.000
_refine_ls_structure_factor_coef Fsqd
_refine_ls_weighting_details 'calc w=1/[\s^2^(Fo^2^)+(0.0422P)^2^+1.6129P] where P=(Fo^2^+2Fc^2^)/3'
_refine_ls_weighting_scheme calc
_refine_ls_wR_factor_gt 0.0946
_refine_ls_wR_factor_ref 0.0985
_reflns_number_gt 5366
_reflns_number_total 6009
_reflns_threshold_expression I>2sigma(I)
_cod_data_source_file kj2216.cif
_cod_data_source_block I
_cod_original_sg_symbol_H-M 'P 21/n'
_cod_database_code 2237182
_cod_database_fobs_code 2237182

loop_
_symmetry_equiv_pos_as_xyz
'x, y, z'
'-x+1/2, y+1/2, -z+1/2'
'-x, -y, -z'
'x-1/2, -y-1/2, z-1/2'

loop_
_atom_site_type_symbol
_atom_site_label
_atom_site_fract_x
_atom_site_fract_y
_atom_site_fract_z
_atom_site_U_iso_or_equiv
_atom_site_adp_type
_atom_site_calc_flag
_atom_site_refinement_flags
_atom_site_occupancy
_atom_site_symmetry_multiplicity
C C1 0.73885(12) 0.5494(2) 0.19813(4) 0.0176(3) Uani d . 1 1
C C2 0.70121(13) 0.4021(2) 0.22001(4) 0.0201(3) Uani d . 1 1
H H2 0.7288 0.3775 0.2438 0.024 Uiso calc R 1 1
C C3 0.61974(12) 0.30441(19) 0.20087(4) 0.0191(3) Uani d . 1 1
C C4 0.55955(15) 0.1333(2) 0.21067(4) 0.0281(3) Uani d . 1 1
H H4A 0.5944 0.0341 0.1973 0.042 Uiso calc R 1 1
H H4B 0.4738 0.1418 0.2047 0.042 Uiso calc R 1 1
H H4C 0.5710 0.1117 0.2365 0.042 Uiso calc R 1 1
C C5 0.57888(13) 0.2704(2) 0.13580(4) 0.0201(3) Uani d . 1 1
H H5A 0.6543 0.2098 0.1306 0.030 Uiso calc R 1 1
H H5B 0.5546 0.3459 0.1154 0.030 Uiso calc R 1 1
H H5C 0.5167 0.1808 0.1400 0.030 Uiso calc R 1 1
C C6 0.65888(12) 0.65797(18) 0.13835(3) 0.0160(3) Uani d . 1 1
C C7 0.54464(13) 0.69605(19) 0.12467(4) 0.0191(3) Uani d . 1 1
H H7 0.4769 0.6379 0.1342 0.023 Uiso calc R 1 1
C C8 0.53013(14) 0.8194(2) 0.09705(4) 0.0230(3) Uani d . 1 1
H H8 0.4524 0.8436 0.0873 0.028 Uiso calc R 1 1
C C9 0.62883(15) 0.9074(2) 0.08366(4) 0.0246(3) Uani d . 1 1
H H9 0.6188 0.9905 0.0645 0.029 Uiso calc R 1 1
C C10 0.74213(14) 0.87403(19) 0.09827(4) 0.0227(3) Uani d . 1 1
H H10 0.8091 0.9375 0.0896 0.027 Uiso calc R 1 1
C C11 0.75846(13) 0.74826(19) 0.12551(4) 0.0189(3) Uani d . 1 1
H H11 0.8362 0.7241 0.1352 0.023 Uiso calc R 1 1
N N1 0.59546(10) 0.38236(16) 0.16795(3) 0.0166(2) Uani d . 1 1
N N2 0.67665(10) 0.52572(16) 0.16531(3) 0.0161(2) Uani d . 1 1
O O1 0.80765(9) 0.67590(15) 0.20421(3) 0.0244(2) Uani d . 1 1
C C12 0.26030(12) 0.43381(19) 0.11446(4) 0.0179(3) Uani d . 1 1
H H12A 0.2893 0.5128 0.0956 0.027 Uiso calc R 1 1
H H12B 0.3282 0.3712 0.1259 0.027 Uiso calc R 1 1
H H12C 0.2192 0.5053 0.1324 0.027 Uiso calc R 1 1
C C13 0.17264(11) 0.29586(17) 0.09789(3) 0.0139(3) Uani d . 1 1
C C14 0.24097(12) 0.18958(19) 0.06911(4) 0.0182(3) Uani d . 1 1
H H14A 0.1884 0.0971 0.0587 0.027 Uiso calc R 1 1
H H14B 0.3118 0.1329 0.0803 0.027 Uiso calc R 1 1
H H14C 0.2659 0.2716 0.0502 0.027 Uiso calc R 1 1
C C15 0.22095(12) 0.04833(18) 0.14514(3) 0.0154(3) Uani d . 1 1
C C16 0.13547(11) 0.17061(17) 0.12818(3) 0.0137(3) Uani d . 1 1
C C17 0.03074(12) 0.15149(18) 0.14544(3) 0.0143(3) Uani d . 1 1
C C18 -0.08452(12) 0.2527(2) 0.14323(4) 0.0201(3) Uani d . 1 1
H H18A -0.0899 0.3321 0.1641 0.030 Uiso calc R 1 1
H H18B -0.1516 0.1682 0.1430 0.030 Uiso calc R 1 1
H H18C -0.0876 0.3244 0.1212 0.030 Uiso calc R 1 1
C C19 -0.01645(13) 0.0347(2) 0.20569(4) 0.0209(3) Uani d . 1 1
H H19A 0.0201 0.1378 0.2180 0.031 Uiso calc R 1 1
H H19B -0.0029 -0.0736 0.2201 0.031 Uiso calc R 1 1
H H19C -0.1027 0.0550 0.2024 0.031 Uiso calc R 1 1
C C20 0.19083(12) -0.20882(18) 0.18707(3) 0.0163(3) Uani d . 1 1
C C21 0.10387(13) -0.3368(2) 0.19420(4) 0.0205(3) Uani d . 1 1
H H21 0.0220 -0.3141 0.1883 0.025 Uiso calc R 1 1
C C22 0.13810(15) -0.4980(2) 0.21008(4) 0.0267(3) Uani d . 1 1
H H22 0.0786 -0.5836 0.2158 0.032 Uiso calc R 1 1
C C23 0.25744(15) -0.5362(2) 0.21774(4) 0.0279(3) Uani d . 1 1
H H23 0.2800 -0.6475 0.2283 0.034 Uiso calc R 1 1
C C24 0.34341(14) -0.4095(2) 0.20980(4) 0.0248(3) Uani d . 1 1
H H24 0.4255 -0.4356 0.2145 0.030 Uiso calc R 1 1
C C25 0.31133(13) -0.2447(2) 0.19507(3) 0.0192(3) Uani d . 1 1
H H25 0.3708 -0.1573 0.1905 0.023 Uiso calc R 1 1
C C26 -0.02192(11) 0.26949(18) 0.05944(3) 0.0137(3) Uani d . 1 1
C C27 0.06521(11) 0.38047(18) 0.07869(3) 0.0135(3) Uani d . 1 1
C C28 0.02835(11) 0.55412(18) 0.07508(3) 0.0138(3) Uani d . 1 1
C C29 0.08036(13) 0.72665(18) 0.08890(4) 0.0189(3) Uani d . 1 1
H H29A 0.0926 0.7190 0.1150 0.028 Uiso calc R 1 1
H H29B 0.0252 0.8252 0.0831 0.028 Uiso calc R 1 1
H H29C 0.1573 0.7486 0.0777 0.028 Uiso calc R 1 1
C C30 -0.10277(12) 0.69931(18) 0.02819(3) 0.0169(3) Uani d . 1 1
H H30A -0.0781 0.8171 0.0373 0.025 Uiso calc R 1 1
H H30B -0.1883 0.7018 0.0217 0.025 Uiso calc R 1 1
H H30C -0.0568 0.6698 0.0070 0.025 Uiso calc R 1 1
C C31 -0.22286(12) 0.34094(18) 0.03238(3) 0.0143(3) Uani d . 1 1
C C32 -0.23650(13) 0.20851(19) 0.00621(4) 0.0176(3) Uani d . 1 1
H H32 -0.1684 0.1509 -0.0032 0.021 Uiso calc R 1 1
C C33 -0.35122(13) 0.16203(19) -0.00586(4) 0.0204(3) Uani d . 1 1
H H33 -0.3616 0.0719 -0.0237 0.024 Uiso calc R 1 1
C C34 -0.45076(13) 0.2464(2) 0.00795(4) 0.0217(3) Uani d . 1 1
H H34 -0.5288 0.2144 -0.0005 0.026 Uiso calc R 1 1
C C35 -0.43591(13) 0.37752(19) 0.03412(4) 0.0199(3) Uani d . 1 1
H H35 -0.5040 0.4350 0.0436 0.024 Uiso calc R 1 1
C C36 -0.32209(12) 0.42511(19) 0.04652(3) 0.0170(3) Uani d . 1 1
H H36 -0.3120 0.5144 0.0645 0.020 Uiso calc R 1 1
N N3 0.03776(10) 0.01203(16) 0.17043(3) 0.0154(2) Uani d . 1 1
N N4 0.15874(10) -0.04046(16) 0.17199(3) 0.0160(2) Uani d . 1 1
N N5 -0.08054(10) 0.56315(14) 0.05609(3) 0.0137(2) Uani d . 1 1
N N6 -0.10503(10) 0.38756(15) 0.04440(3) 0.0142(2) Uani d . 1 1
O O2 0.32678(8) 0.01806(14) 0.13877(3) 0.0215(2) Uani d . 1 1
O O3 -0.03072(9) 0.10492(12) 0.05679(3) 0.0181(2) Uani d . 1 1

loop_
_atom_site_aniso_label
_atom_site_aniso_U_11
_atom_site_aniso_U_22
_atom_site_aniso_U_33
_atom_site_aniso_U_12
_atom_site_aniso_U_13
_atom_site_aniso_U_23
C1 0.0138(6) 0.0231(7) 0.0160(6) 0.0009(6) 0.0012(5) -0.0033(5)
C2 0.0194(7) 0.0249(7) 0.0161(6) 0.0009(6) 0.0015(5) 0.0000(6)
C3 0.0176(7) 0.0194(7) 0.0204(7) 0.0026(6) 0.0028(5) 0.0013(5)
C4 0.0316(8) 0.0238(8) 0.0290(8) -0.0051(7) 0.0001(6) 0.0059(6)
C5 0.0169(7) 0.0216(7) 0.0218(7) -0.0013(6) -0.0005(5) -0.0064(6)
C6 0.0189(7) 0.0148(6) 0.0142(6) 0.0003(5) 0.0023(5) -0.0031(5)
C7 0.0184(7) 0.0203(7) 0.0187(6) 0.0008(6) 0.0028(5) -0.0022(5)
C8 0.0255(8) 0.0229(7) 0.0204(7) 0.0082(6) -0.0002(6) -0.0022(6)
C9 0.0395(9) 0.0160(7) 0.0184(7) 0.0049(6) 0.0045(6) 0.0006(6)
C10 0.0303(8) 0.0162(7) 0.0219(7) -0.0042(6) 0.0093(6) -0.0041(6)
C11 0.0191(7) 0.0186(7) 0.0193(6) -0.0010(6) 0.0042(5) -0.0045(5)
N1 0.0166(6) 0.0151(6) 0.0180(5) -0.0034(5) 0.0004(4) -0.0011(4)
N2 0.0150(5) 0.0169(6) 0.0162(5) -0.0033(5) -0.0002(4) 0.0000(4)
O1 0.0228(5) 0.0292(6) 0.0210(5) -0.0091(5) -0.0016(4) -0.0043(4)
C12 0.0142(6) 0.0164(7) 0.0228(7) -0.0012(5) -0.0019(5) 0.0007(5)
C13 0.0128(6) 0.0128(6) 0.0161(6) -0.0007(5) 0.0010(5) 0.0002(5)
C14 0.0174(7) 0.0194(7) 0.0180(6) 0.0027(6) 0.0029(5) 0.0009(5)
C15 0.0152(6) 0.0139(6) 0.0173(6) -0.0012(5) 0.0005(5) 0.0005(5)
C16 0.0130(6) 0.0123(6) 0.0157(6) -0.0003(5) -0.0008(5) -0.0016(5)
C17 0.0141(6) 0.0147(6) 0.0141(6) -0.0004(5) -0.0017(5) -0.0011(5)
C18 0.0146(7) 0.0243(7) 0.0216(7) 0.0044(6) 0.0026(5) 0.0007(6)
C19 0.0245(7) 0.0214(7) 0.0171(7) 0.0008(6) 0.0062(5) 0.0010(5)
C20 0.0213(7) 0.0147(6) 0.0128(6) 0.0009(5) 0.0007(5) -0.0001(5)
C21 0.0227(7) 0.0203(7) 0.0184(7) -0.0015(6) 0.0017(5) -0.0003(5)
C22 0.0382(9) 0.0179(7) 0.0242(7) -0.0038(7) 0.0067(6) 0.0026(6)
C23 0.0435(10) 0.0187(7) 0.0218(7) 0.0084(7) 0.0039(6) 0.0053(6)
C24 0.0293(8) 0.0279(8) 0.0170(7) 0.0104(7) -0.0005(6) 0.0014(6)
C25 0.0214(7) 0.0209(7) 0.0152(6) 0.0012(6) -0.0006(5) 0.0000(5)
C26 0.0141(6) 0.0138(6) 0.0133(6) 0.0003(5) 0.0019(5) -0.0005(5)
C27 0.0133(6) 0.0135(6) 0.0138(6) -0.0009(5) 0.0020(5) -0.0007(5)
C28 0.0129(6) 0.0146(6) 0.0140(6) -0.0012(5) 0.0013(5) -0.0009(5)
C29 0.0207(7) 0.0119(6) 0.0239(7) 0.0001(5) -0.0048(5) -0.0016(5)
C30 0.0207(7) 0.0141(6) 0.0159(6) 0.0008(5) -0.0004(5) 0.0023(5)
C31 0.0159(6) 0.0130(6) 0.0138(6) -0.0021(5) -0.0018(5) 0.0024(5)
C32 0.0201(7) 0.0157(7) 0.0168(6) 0.0004(5) 0.0005(5) -0.0008(5)
C33 0.0246(7) 0.0174(7) 0.0188(6) -0.0026(6) -0.0041(5) -0.0020(5)
C34 0.0180(7) 0.0223(7) 0.0246(7) -0.0043(6) -0.0060(5) 0.0030(6)
C35 0.0165(7) 0.0193(7) 0.0239(7) 0.0014(6) 0.0009(5) 0.0022(6)
C36 0.0197(7) 0.0158(7) 0.0156(6) -0.0006(5) 0.0002(5) -0.0005(5)
N3 0.0116(5) 0.0184(6) 0.0162(5) 0.0011(4) 0.0017(4) 0.0012(4)
N4 0.0110(5) 0.0175(6) 0.0196(6) 0.0004(4) 0.0003(4) 0.0025(5)
N5 0.0162(5) 0.0095(5) 0.0154(5) -0.0006(4) -0.0011(4) -0.0007(4)
N6 0.0154(6) 0.0100(5) 0.0170(5) -0.0006(4) -0.0016(4) -0.0012(4)
O2 0.0123(5) 0.0237(5) 0.0287(5) 0.0033(4) 0.0038(4) 0.0073(4)
O3 0.0193(5) 0.0114(5) 0.0236(5) -0.0008(4) -0.0027(4) -0.0009(4)

loop_
_atom_type_symbol
_atom_type_description
_atom_type_scat_dispersion_real
_atom_type_scat_dispersion_imag
_atom_type_scat_source
C C 0.0181 0.0091 'International Tables Vol C Tables 4.2.6.8 and 6.1.1.4'
H H 0.0000 0.0000 'International Tables Vol C Tables 4.2.6.8 and 6.1.1.4'
N N 0.0311 0.0180 'International Tables Vol C Tables 4.2.6.8 and 6.1.1.4'
O O 0.0492 0.0322 'International Tables Vol C Tables 4.2.6.8 and 6.1.1.4'

loop_
_geom_angle_atom_site_label_1
_geom_angle_atom_site_label_2
_geom_angle_atom_site_label_3
_geom_angle
O1 C1 C2 132.09(13)
O1 C1 N2 123.27(13)
N2 C1 C2 104.63(12)
C3 C2 C1 108.39(12)
C3 C2 H2 125.8
C1 C2 H2 125.8
C2 C3 C4 129.21(13)
C2 C3 N1 110.80(13)
N1 C3 C4 119.98(13)
C3 C4 H4A 109.5
C3 C4 H4B 109.5
C3 C4 H4C 109.5
H4A C4 H4B 109.5
H4A C4 H4C 109.5
H4B C4 H4C 109.5
H5A C5 H5B 109.5
H5A C5 H5C 109.5
H5B C5 H5C 109.5
N1 C5 H5A 109.5
N1 C5 H5B 109.5
N1 C5 H5C 109.5
C7 C6 C11 120.51(13)
C7 C6 N2 120.73(12)
C11 C6 N2 118.75(12)
C6 C7 H7 120.2
C8 C7 C6 119.67(13)
C8 C7 H7 120.2
C7 C8 C9 120.20(14)
C7 C8 H8 119.9
C9 C8 H8 119.9
C8 C9 H9 120.0
C10 C9 C8 119.95(14)
C10 C9 H9 120.0
C9 C10 C11 120.53(14)
C9 C10 H10 119.7
C11 C10 H10 119.7
C6 C11 H11 120.5
C10 C11 C6 119.07(13)
C10 C11 H11 120.5
C3 N1 C5 120.26(12)
C3 N1 N2 105.75(11)
N2 N1 C5 116.26(11)
C1 N2 C6 125.95(12)
C1 N2 N1 109.88(11)
N1 N2 C6 120.01(11)
C13 C12 H12A 109.5
C13 C12 H12B 109.5
C13 C12 H12C 109.5
H12A C12 H12B 109.5
H12A C12 H12C 109.5
H12B C12 H12C 109.5
C12 C13 C14 107.43(11)
C16 C13 C12 107.15(10)
C16 C13 C14 110.26(11)
C27 C13 C12 113.43(11)
C27 C13 C14 106.50(10)
C27 C13 C16 111.99(10)
C13 C14 H14A 109.5
C13 C14 H14B 109.5
C13 C14 H14C 109.5
H14A C14 H14B 109.5
H14A C14 H14C 109.5
H14B C14 H14C 109.5
N4 C15 C16 105.96(11)
O2 C15 C16 130.79(12)
O2 C15 N4 123.24(12)
C15 C16 C13 121.04(11)
C17 C16 C13 131.90(12)
C17 C16 C15 106.99(11)
C16 C17 C18 132.34(13)
C16 C17 N3 111.14(11)
N3 C17 C18 116.50(11)
C17 C18 H18A 109.5
C17 C18 H18B 109.5
C17 C18 H18C 109.5
H18A C18 H18B 109.5
H18A C18 H18C 109.5
H18B C18 H18C 109.5
H19A C19 H19B 109.5
H19A C19 H19C 109.5
H19B C19 H19C 109.5
N3 C19 H19A 109.5
N3 C19 H19B 109.5
N3 C19 H19C 109.5
C21 C20 C25 120.07(13)
C21 C20 N4 120.84(12)
C25 C20 N4 119.09(12)
C20 C21 H21 120.3
C22 C21 C20 119.30(14)
C22 C21 H21 120.3
C21 C22 H22 119.4
C23 C22 C21 121.17(14)
C23 C22 H22 119.4
C22 C23 H23 120.5
C24 C23 C22 119.00(14)
C24 C23 H23 120.5
C23 C24 C25 121.01(14)
C23 C24 H24 119.5
C25 C24 H24 119.5
C20 C25 H25 120.3
C24 C25 C20 119.39(14)
C24 C25 H25 120.3
N6 C26 C27 105.65(11)
O3 C26 C27 131.05(13)
O3 C26 N6 123.23(12)
C26 C27 C13 120.43(11)
C28 C27 C13 132.34(12)
C28 C27 C26 107.22(11)
C27 C28 C29 131.96(12)
C27 C28 N5 110.67(11)
N5 C28 C29 117.30(12)
C28 C29 H29A 109.5
C28 C29 H29B 109.5
C28 C29 H29C 109.5
H29A C29 H29B 109.5
H29A C29 H29C 109.5
H29B C29 H29C 109.5
H30A C30 H30B 109.5
H30A C30 H30C 109.5
H30B C30 H30C 109.5
N5 C30 H30A 109.5
N5 C30 H30B 109.5
N5 C30 H30C 109.5
C32 C31 N6 118.45(12)
C36 C31 C32 120.83(12)
C36 C31 N6 120.72(12)
C31 C32 H32 120.5
C33 C32 C31 119.03(13)
C33 C32 H32 120.5
C32 C33 H33 119.8
C34 C33 C32 120.48(13)
C34 C33 H33 119.8
C33 C34 H34 120.1
C35 C34 C33 119.89(13)
C35 C34 H34 120.1
C34 C35 H35 119.8
C36 C35 C34 120.35(13)
C36 C35 H35 119.8
C31 C36 H36 120.3
C35 C36 C31 119.41(13)
C35 C36 H36 120.3
C17 N3 C19 119.52(11)
C17 N3 N4 105.74(10)
N4 N3 C19 114.42(10)
C15 N4 C20 125.25(11)
C15 N4 N3 109.50(10)
N3 N4 C20 119.68(11)
C28 N5 C30 121.43(11)
C28 N5 N6 105.82(10)
N6 N5 C30 113.40(10)
C26 N6 C31 125.14(11)
C26 N6 N5 110.14(10)
N5 N6 C31 119.77(10)

loop_
_geom_bond_atom_site_label_1
_geom_bond_atom_site_label_2
_geom_bond_distance
C1 C2 1.439(2)
C2 H2 0.9500
C3 C2 1.354(2)
C3 C4 1.493(2)
C4 H4A 0.9800
C4 H4B 0.9800
C4 H4C 0.9800
C5 H5A 0.9800
C5 H5B 0.9800
C5 H5C 0.9800
C6 C7 1.3909(19)
C7 H7 0.9500
C8 C7 1.387(2)
C8 C9 1.389(2)
C8 H8 0.9500
C9 H9 0.9500
C10 C9 1.387(2)
C10 H10 0.9500
C11 C6 1.3966(19)
C11 C10 1.391(2)
C11 H11 0.9500
N1 C3 1.3785(18)
N1 C5 1.4683(17)
N2 C1 1.4018(17)
N2 C6 1.4187(17)
N2 N1 1.4079(16)
O1 C1 1.2342(17)
C12 H12A 0.9800
C12 H12B 0.9800
C12 H12C 0.9800
C13 C12 1.5388(18)
C13 C16 1.5318(17)
C13 C27 1.5185(18)
C14 C13 1.5519(18)
C14 H14A 0.9800
C14 H14B 0.9800
C14 H14C 0.9800
C15 C16 1.4533(18)
C17 C16 1.3587(18)
C17 C18 1.4936(18)
C18 H18A 0.9800
C18 H18B 0.9800
C18 H18C 0.9800
C19 H19A 0.9800
C19 H19B 0.9800
C19 H19C 0.9800
C20 C21 1.393(2)
C20 C25 1.3972(19)
C21 H21 0.9500
C22 C21 1.390(2)
C22 C23 1.386(2)
C22 H22 0.9500
C23 H23 0.9500
C24 C23 1.386(2)
C24 C25 1.390(2)
C24 H24 0.9500
C25 H25 0.9500
C27 C26 1.4529(18)
C28 C27 1.3652(19)
C28 C29 1.4982(18)
C29 H29A 0.9800
C29 H29B 0.9800
C29 H29C 0.9800
C30 H30A 0.9800
C30 H30B 0.9800
C30 H30C 0.9800
C31 C32 1.3942(18)
C32 H32 0.9500
C33 C32 1.391(2)
C33 C34 1.389(2)
C33 H33 0.9500
C34 H34 0.9500
C35 C34 1.389(2)
C35 H35 0.9500
C36 C31 1.3908(19)
C36 C35 1.3877(19)
C36 H36 0.9500
N3 C17 1.3975(17)
N3 C19 1.4724(16)
N4 C15 1.4009(17)
N4 C20 1.4184(17)
N4 N3 1.4072(15)
O2 C15 1.2335(16)
O3 C26 1.2357(17)
N5 C28 1.3926(17)
N5 C30 1.4705(16)
N5 N6 1.4054(15)
N6 C26 1.3873(17)
N6 C31 1.4225(17)

loop_
_geom_hbond_atom_site_label_D
_geom_hbond_atom_site_label_H
_geom_hbond_atom_site_label_A
_geom_hbond_site_symmetry_A
_geom_hbond_distance_DH
_geom_hbond_distance_HA
_geom_hbond_distance_DA
_geom_hbond_angle_DHA
_geom_hbond_publ_flag
C2 H2 O1 2_645 0.95 2.50 3.2949(17) 141.9 yes
C5 H5C O2 . 0.98 2.44 3.3930(17) 162.8 yes
C10 H10 O3 1_665 0.95 2.53 3.4670(18) 170.7 yes
C14 H14A O3 . 0.98 2.45 3.1228(17) 125.7 yes
C14 H14B O2 . 0.98 2.34 3.0275(17) 126.1 yes
C21 H21 O1 1_445 0.95 2.49 3.3428(18) 150.1 yes
C25 H25 O2 . 0.95 2.37 2.8811(17) 113.3 yes
C29 H29B O3 1_565 0.98 2.38 3.2956(17) 154.8 yes
C30 H30A O3 1_565 0.98 2.32 3.3015(16) 176.0 yes

loop_
_geom_torsion_atom_site_label_1
_geom_torsion_atom_site_label_2
_geom_torsion_atom_site_label_3
_geom_torsion_atom_site_label_4
_geom_torsion
N2 C1 C2 C3 -1.74(15)
O1 C1 C2 C3 177.25(15)
C4 C3 C2 C1 175.98(14)
N1 C3 C2 C1 -3.07(16)
C11 C6 C7 C8 2.6(2)
N2 C6 C7 C8 -176.75(12)
C9 C8 C7 C6 -1.5(2)
C7 C8 C9 C10 -0.9(2)
C11 C10 C9 C8 2.1(2)
C10 C11 C6 C7 -1.4(2)
C10 C11 C6 N2 177.97(12)
C6 C11 C10 C9 -1.0(2)
C5 N1 C3 C2 140.75(13)
C5 N1 C3 C4 -38.41(19)
N2 N1 C3 C2 6.58(15)
N2 N1 C3 C4 -172.58(12)
C6 N2 C1 C2 162.62(12)
C6 N2 C1 O1 -16.5(2)
N1 N2 C1 C2 5.83(14)
N1 N2 C1 O1 -173.27(12)
C1 N2 C6 C7 -127.36(14)
C1 N2 C6 C11 53.23(18)
N1 N2 C6 C7 27.30(18)
N1 N2 C6 C11 -152.11(12)
C1 N2 N1 C3 -7.69(14)
C1 N2 N1 C5 -143.99(12)
C6 N2 N1 C3 -166.08(11)
C6 N2 N1 C5 57.62(16)
C12 C13 C16 C15 -67.73(15)
C12 C13 C16 C17 108.90(16)
C14 C13 C16 C15 48.90(16)
C14 C13 C16 C17 -134.48(15)
C27 C13 C16 C15 167.29(11)
C27 C13 C16 C17 -16.1(2)
C12 C13 C27 C26 175.73(11)
C12 C13 C27 C28 -4.3(2)
C14 C13 C27 C26 57.76(15)
C14 C13 C27 C28 -122.29(15)
C16 C13 C27 C26 -62.84(15)
C16 C13 C27 C28 117.11(15)
N4 C15 C16 C13 178.23(11)
N4 C15 C16 C17 0.86(14)
O2 C15 C16 C13 -2.8(2)
O2 C15 C16 C17 179.86(14)
C18 C17 C16 C13 -4.8(3)
C18 C17 C16 C15 172.16(14)
N3 C17 C16 C13 177.21(12)
N3 C17 C16 C15 -5.81(15)
C25 C20 C21 C22 1.5(2)
N4 C20 C21 C22 -177.89(12)
C21 C20 C25 C24 0.7(2)
N4 C20 C25 C24 -179.91(12)
C23 C22 C21 C20 -2.3(2)
C21 C22 C23 C24 0.9(2)
C25 C24 C23 C22 1.3(2)
C23 C24 C25 C20 -2.1(2)
C13 C27 C26 N6 -178.31(11)
C13 C27 C26 O3 4.7(2)
C28 C27 C26 N6 1.73(14)
C28 C27 C26 O3 -175.24(14)
C29 C28 C27 C13 -0.2(2)
C29 C28 C27 C26 179.77(13)
N5 C28 C27 C13 -177.14(12)
N5 C28 C27 C26 2.81(15)
C36 C31 C32 C33 0.4(2)
N6 C31 C32 C33 -179.81(12)
C34 C33 C32 C31 0.0(2)
C32 C33 C34 C35 -0.3(2)
C36 C35 C34 C33 0.1(2)
C35 C36 C31 C32 -0.6(2)
C35 C36 C31 N6 179.63(12)
C31 C36 C35 C34 0.3(2)
C19 N3 C17 C16 139.18(12)
C19 N3 C17 C18 -39.15(17)
N4 N3 C17 C16 8.40(14)
N4 N3 C17 C18 -169.93(11)
C15 N4 C20 C21 -138.74(14)
C15 N4 C20 C25 41.86(18)
N3 N4 C20 C21 12.09(18)
N3 N4 C20 C25 -167.32(11)
C20 N4 C15 C16 157.61(12)
C20 N4 C15 O2 -21.5(2)
N3 N4 C15 C16 4.31(14)
N3 N4 C15 O2 -174.79(12)
C15 N4 N3 C17 -7.68(14)
C15 N4 N3 C19 -141.33(12)
C20 N4 N3 C17 -162.70(11)
C20 N4 N3 C19 63.66(15)
C30 N5 C28 C27 -137.23(12)
C30 N5 C28 C29 45.31(17)
N6 N5 C28 C27 -6.17(14)
N6 N5 C28 C29 176.37(11)
C28 N5 N6 C26 7.30(13)
C28 N5 N6 C31 163.66(11)
C30 N5 N6 C26 142.79(11)
C30 N5 N6 C31 -60.86(15)
C31 N6 C26 C27 -160.42(11)
C31 N6 C26 O3 16.9(2)
N5 N6 C26 C27 -5.62(13)
N5 N6 C26 O3 171.66(12)
C26 N6 C31 C32 -57.86(17)
C26 N6 C31 C36 121.90(14)
N5 N6 C31 C32 149.55(12)
N5 N6 C31 C36 -30.68(17)

loop_
_cod_related_entry_id
_cod_related_entry_database
_cod_related_entry_code
1 ChemSpider 30658286
